data_2226057
loop_
_publ_author_name
'Assey, Gervas E.'
'Butcher, Ray J.'
'Gultneh, Yilma'

_publ_section_title
;
 {3,3',5,5'-Tetramethoxy-2,2'-[ethane-1,2-diylbis(nitrilomethylidyne)]diphenolato}nickel(II)
;
_journal_coeditor_code BT5260
_journal_issue 6
_journal_name_full 'Acta Crystallographica Section E'
_journal_page_first m620
_journal_paper_doi 10.1107/S1600536810016041
_journal_volume 66
_journal_year 2010
_chemical_formula_iupac '[Ni (C20 H22 N2 O6)]'
_chemical_formula_moiety 'C20 H22 N2 Ni O6'
_chemical_formula_sum 'C20 H22 N2 Ni O6'
_chemical_formula_weight 445.11
_chemical_name_systematic
;
{3,3',5,5'-Tetramethoxy-2,2'-[ethane-1,2-
diylbis(nitrilomethylidyne)]diphenolato}nickel(II)
;
_space_group_IT_number 14
_symmetry_cell_setting monoclinic
_symmetry_space_group_name_Hall '-P 2ybc'
_symmetry_space_group_name_H-M 'P 1 21/c 1'
_atom_sites_solution_hydrogens geom
_atom_sites_solution_primary direct
_atom_sites_solution_secondary difmap
_audit_creation_method SHELXL-97
_cell_angle_alpha 90.00
_cell_angle_beta 91.9153(13)
_cell_angle_gamma 90.00
_cell_formula_units_Z 4
_cell_length_a 7.41599(12)
_cell_length_b 15.6945(2)
_cell_length_c 15.7203(2)
_cell_measurement_reflns_used 5663
_cell_measurement_temperature 110(2)
_cell_measurement_theta_max 73.9821
_cell_measurement_theta_min 5.6025
_cell_volume 1828.67(4)
_computing_cell_refinement
;
CrysAlis Pro (Oxford Diffraction, 2007)
;
_computing_data_collection
;
CrysAlis Pro (Oxford Diffraction, 2007)
;
_computing_data_reduction
;
CrysAlis Pro (Oxford Diffraction, 2007)
;
_computing_molecular_graphics 'SHELXTL (Sheldrick, 2008)'
_computing_publication_material 'SHELXTL (Sheldrick, 2008)'
_computing_structure_refinement 'SHELXL97 (Sheldrick, 2008)'
_computing_structure_solution 'SHELXS97 (Sheldrick, 2008)'
_diffrn_ambient_temperature 110(2)
_diffrn_detector_area_resol_mean 10.5081
_diffrn_measured_fraction_theta_full 0.998
_diffrn_measured_fraction_theta_max 0.966
_diffrn_measurement_device_type 'Oxford Diffraction Xcalibur Ruby Gemini'
_diffrn_measurement_method '\w scans'
_diffrn_radiation_monochromator graphite
_diffrn_radiation_source 'Enhance (Cu) X-ray Source'
_diffrn_radiation_type CuK\a
_diffrn_radiation_wavelength 1.54184
_diffrn_reflns_av_R_equivalents 0.0216
_diffrn_reflns_av_sigmaI/netI 0.0206
_diffrn_reflns_limit_h_max 8
_diffrn_reflns_limit_h_min -9
_diffrn_reflns_limit_k_max 19
_diffrn_reflns_limit_k_min -11
_diffrn_reflns_limit_l_max 19
_diffrn_reflns_limit_l_min -18
_diffrn_reflns_number 6746
_diffrn_reflns_theta_full 67.50
_diffrn_reflns_theta_max 74.17
_diffrn_reflns_theta_min 5.63
_diffrn_standards_decay_% <2%
_diffrn_standards_interval_count 50
_diffrn_standards_number 2
_exptl_absorpt_coefficient_mu 1.912
_exptl_absorpt_correction_T_max 1.00000
_exptl_absorpt_correction_T_min 0.60171
_exptl_absorpt_correction_type multi-scan
_exptl_absorpt_process_details
;
(CrysAlis Pro; Oxford Diffraction, 2007)
;
_exptl_crystal_colour red
_exptl_crystal_density_diffrn 1.617
_exptl_crystal_density_method 'not measured'
_exptl_crystal_description needle
_exptl_crystal_F_000 928
_exptl_crystal_size_max 0.53
_exptl_crystal_size_mid 0.15
_exptl_crystal_size_min 0.12
_refine_diff_density_max 0.415
_refine_diff_density_min -0.466
_refine_ls_extinction_method none
_refine_ls_goodness_of_fit_ref 1.042
_refine_ls_hydrogen_treatment constr
_refine_ls_matrix_type full
_refine_ls_number_parameters 266
_refine_ls_number_reflns 3603
_refine_ls_number_restraints 0
_refine_ls_restrained_S_all 1.042
_refine_ls_R_factor_all 0.0383
_refine_ls_R_factor_gt 0.0361
_refine_ls_shift/su_max 0.000
_refine_ls_shift/su_mean 0.000
_refine_ls_structure_factor_coef Fsqd
_refine_ls_weighting_details 'calc w=1/[\s^2^(Fo^2^)+(0.0641P)^2^+1.0294P] where P=(Fo^2^+2Fc^2^)/3'
_refine_ls_weighting_scheme calc
_refine_ls_wR_factor_gt 0.0966
_refine_ls_wR_factor_ref 0.0981
_reflns_number_gt 3370
_reflns_number_total 3603
_reflns_threshold_expression I>2\s(I)
_cod_data_source_file bt5260.cif
_cod_data_source_block I
_cod_original_cell_volume 1828.67(5)
_cod_database_code 2226057
_cod_database_fobs_code 2226057

loop_
_symmetry_equiv_pos_as_xyz
'x, y, z'
'-x, y+1/2, -z+1/2'
'-x, -y, -z'
'x, -y-1/2, z-1/2'

loop_
_atom_site_type_symbol
_atom_site_label
_atom_site_fract_x
_atom_site_fract_y
_atom_site_fract_z
_atom_site_U_iso_or_equiv
_atom_site_adp_type
_atom_site_calc_flag
_atom_site_refinement_flags
_atom_site_occupancy
_atom_site_disorder_assembly
_atom_site_disorder_group
Ni Ni 0.25525(4) 0.522587(16) 0.436449(16) 0.01249(11) Uani d . 1 . .
O O1 0.25637(17) 0.49637(8) 0.32150(7) 0.0166(2) Uani d . 1 . .
O O2 0.25493(17) 0.63580(7) 0.40321(7) 0.0168(2) Uani d . 1 . .
O O3 0.36236(18) 0.33461(8) 0.07279(8) 0.0209(3) Uani d . 1 . .
O O4 0.45100(16) 0.20821(7) 0.34353(7) 0.0183(3) Uani d . 1 . .
O O5 0.10218(18) 0.76296(8) 0.66590(7) 0.0192(3) Uani d . 1 . .
O O6 0.13141(19) 0.93215(8) 0.41651(8) 0.0230(3) Uani d . 1 . .
N N1 0.26710(19) 0.41000(9) 0.46989(8) 0.0143(3) Uani d . 1 . .
N N2 0.24084(18) 0.54755(10) 0.55089(9) 0.0145(3) Uani d . 1 . .
C C1 0.3028(2) 0.42368(10) 0.28756(10) 0.0142(3) Uani d . 1 . .
C C2 0.3067(2) 0.41965(10) 0.19756(10) 0.0158(3) Uani d . 1 . .
H H2A 0.2743 0.4682 0.1643 0.019 Uiso calc R 1 . .
C C3 0.3576(2) 0.34513(11) 0.15833(10) 0.0163(3) Uani d . 1 . .
C C4 0.4124(2) 0.27279(11) 0.20515(11) 0.0171(3) Uani d . 1 . .
H H4A 0.4539 0.2233 0.1771 0.020 Uiso calc R 1 . .
C C5 0.4047(2) 0.27513(10) 0.29228(11) 0.0150(3) Uani d . 1 . .
C C6 0.3462(2) 0.34938(10) 0.33579(11) 0.0152(3) Uani d . 1 . .
C C7 0.3154(2) 0.34535(10) 0.42475(11) 0.0145(3) Uani d . 1 . .
H H7A 0.3313 0.2920 0.4526 0.017 Uiso calc R 1 . .
C C8 0.2141(2) 0.39623(11) 0.55814(10) 0.0164(3) Uani d . 1 . .
H H8A 0.2732 0.3445 0.5820 0.020 Uiso calc R 1 . .
H H8B 0.0818 0.3891 0.5605 0.020 Uiso calc R 1 . .
C C9 0.2745(2) 0.47426(10) 0.60768(11) 0.0171(3) Uani d . 1 . .
H H9A 0.2051 0.4801 0.6601 0.020 Uiso calc R 1 . .
H H9B 0.4044 0.4702 0.6239 0.020 Uiso calc R 1 . .
C C10 0.2071(2) 0.62123(11) 0.58443(10) 0.0155(3) Uani d . 1 . .
H H10A 0.1973 0.6239 0.6445 0.019 Uiso calc R 1 . .
C C11 0.1837(2) 0.69804(11) 0.53782(10) 0.0155(3) Uani d . 1 . .
C C12 0.1328(2) 0.77404(11) 0.58121(10) 0.0165(3) Uani d . 1 . .
C C13 0.1162(2) 0.85044(11) 0.53987(11) 0.0188(3) Uani d . 1 . .
H H13A 0.0831 0.9005 0.5695 0.023 Uiso calc R 1 . .
C C14 0.1498(2) 0.85285(11) 0.45184(11) 0.0171(3) Uani d . 1 . .
C C15 0.1950(2) 0.78148(11) 0.40677(10) 0.0165(3) Uani d . 1 . .
H H15A 0.2138 0.7853 0.3474 0.020 Uiso calc R 1 . .
C C16 0.2134(2) 0.70230(10) 0.44895(10) 0.0144(3) Uani d . 1 . .
C C17 0.3271(3) 0.40816(12) 0.02106(11) 0.0264(4) Uani d . 1 . .
H H17A 0.3333 0.3925 -0.0391 0.040 Uiso calc R 1 . .
H H17B 0.4174 0.4521 0.0347 0.040 Uiso calc R 1 . .
H H17C 0.2065 0.4302 0.0322 0.040 Uiso calc R 1 . .
C C18 0.5069(3) 0.13184(11) 0.30218(12) 0.0213(4) Uani d . 1 . .
H H18A 0.5485 0.0903 0.3451 0.032 Uiso calc R 1 . .
H H18B 0.6056 0.1450 0.2643 0.032 Uiso calc R 1 . .
H H18C 0.4050 0.1080 0.2688 0.032 Uiso calc R 1 . .
C C19 0.0109(2) 0.83006(11) 0.70858(11) 0.0203(4) Uani d . 1 . .
H H19A -0.0207 0.8109 0.7655 0.030 Uiso calc R 1 . .
H H19B -0.0992 0.8453 0.6759 0.030 Uiso calc R 1 . .
H H19C 0.0901 0.8799 0.7136 0.030 Uiso calc R 1 . .
C C20 0.1620(3) 0.93901(11) 0.32755(12) 0.0232(4) Uani d . 1 . .
H H20A 0.1452 0.9983 0.3094 0.035 Uiso calc R 1 . .
H H20B 0.0763 0.9025 0.2958 0.035 Uiso calc R 1 . .
H H20C 0.2855 0.9209 0.3164 0.035 Uiso calc R 1 . .

loop_
_atom_site_aniso_label
_atom_site_aniso_U_11
_atom_site_aniso_U_22
_atom_site_aniso_U_33
_atom_site_aniso_U_12
_atom_site_aniso_U_13
_atom_site_aniso_U_23
Ni 0.01826(18) 0.00876(17) 0.01067(17) 0.00064(10) 0.00377(11) -0.00065(9)
O1 0.0266(6) 0.0109(5) 0.0127(5) 0.0024(5) 0.0038(4) -0.0009(4)
O2 0.0253(6) 0.0111(5) 0.0144(6) 0.0006(5) 0.0071(4) -0.0013(4)
O3 0.0311(7) 0.0181(6) 0.0139(6) 0.0004(5) 0.0046(5) -0.0034(5)
O4 0.0253(6) 0.0112(5) 0.0185(6) 0.0045(5) 0.0019(5) -0.0026(4)
O5 0.0298(7) 0.0148(6) 0.0135(6) 0.0034(5) 0.0054(5) -0.0033(4)
O6 0.0381(8) 0.0110(6) 0.0205(6) 0.0021(5) 0.0089(5) 0.0003(5)
N1 0.0170(7) 0.0130(6) 0.0130(6) 0.0002(5) 0.0033(5) 0.0006(5)
N2 0.0174(7) 0.0133(7) 0.0129(6) 0.0001(5) 0.0024(5) 0.0007(5)
C1 0.0143(7) 0.0117(7) 0.0167(8) -0.0022(6) 0.0027(6) -0.0022(6)
C2 0.0188(8) 0.0128(8) 0.0158(8) -0.0016(6) 0.0029(6) -0.0002(6)
C3 0.0162(8) 0.0180(8) 0.0149(8) -0.0035(6) 0.0045(6) -0.0033(6)
C4 0.0178(8) 0.0137(8) 0.0200(8) -0.0006(6) 0.0042(6) -0.0061(6)
C5 0.0138(7) 0.0118(7) 0.0195(8) -0.0010(6) 0.0020(6) -0.0022(6)
C6 0.0156(7) 0.0127(8) 0.0175(8) -0.0012(6) 0.0023(6) -0.0025(6)
C7 0.0154(8) 0.0103(7) 0.0178(8) 0.0005(6) 0.0012(6) -0.0004(6)
C8 0.0229(8) 0.0131(8) 0.0134(8) 0.0023(6) 0.0046(6) 0.0025(6)
C9 0.0229(9) 0.0161(8) 0.0122(7) 0.0024(6) 0.0023(6) 0.0011(6)
C10 0.0176(8) 0.0164(8) 0.0128(7) -0.0002(6) 0.0031(6) -0.0025(6)
C11 0.0173(8) 0.0127(8) 0.0166(8) -0.0009(6) 0.0022(6) -0.0030(6)
C12 0.0192(8) 0.0159(8) 0.0145(7) -0.0010(6) 0.0028(6) -0.0039(6)
C13 0.0244(9) 0.0127(8) 0.0196(8) 0.0001(6) 0.0044(6) -0.0051(6)
C14 0.0202(8) 0.0109(7) 0.0204(8) -0.0006(6) 0.0027(6) 0.0006(6)
C15 0.0213(8) 0.0131(8) 0.0154(7) -0.0019(6) 0.0050(6) -0.0012(6)
C16 0.0148(7) 0.0118(7) 0.0169(8) -0.0026(6) 0.0037(6) -0.0023(6)
C17 0.0445(12) 0.0206(9) 0.0144(8) -0.0075(8) 0.0067(7) 0.0003(7)
C18 0.0266(9) 0.0127(8) 0.0249(9) 0.0053(7) 0.0051(7) -0.0042(6)
C19 0.0239(9) 0.0187(8) 0.0186(8) 0.0024(7) 0.0061(6) -0.0051(6)
C20 0.0318(10) 0.0153(8) 0.0231(9) 0.0041(7) 0.0105(7) 0.0053(7)

loop_
_atom_type_symbol
_atom_type_description
_atom_type_scat_dispersion_real
_atom_type_scat_dispersion_imag
_atom_type_scat_source
C C 0.0181 0.0091 'International Tables Vol C Tables 4.2.6.8 and 6.1.1.4'
H H 0.0000 0.0000 'International Tables Vol C Tables 4.2.6.8 and 6.1.1.4'
N N 0.0311 0.0180 'International Tables Vol C Tables 4.2.6.8 and 6.1.1.4'
O O 0.0492 0.0322 'International Tables Vol C Tables 4.2.6.8 and 6.1.1.4'
Ni Ni -3.0029 0.5091 'International Tables Vol C Tables 4.2.6.8 and 6.1.1.4'

loop_
_geom_angle_atom_site_label_1
_geom_angle_atom_site_label_2
_geom_angle_atom_site_label_3
_geom_angle_site_symmetry_1
_geom_angle_site_symmetry_3
_geom_angle
_geom_angle_publ_flag
N1 Ni N2 . . 85.95(6) ?
N1 Ni O2 . . 177.34(6) ?
N2 Ni O2 . . 94.11(6) ?
N1 Ni O1 . . 93.64(6) ?
N2 Ni O1 . . 176.89(6) ?
O2 Ni O1 . . 86.44(5) ?
C1 O1 Ni . . 126.87(11) ?
C16 O2 Ni . . 127.42(10) ?
C3 O3 C17 . . 117.05(13) ?
C5 O4 C18 . . 116.65(13) ?
C12 O5 C19 . . 117.32(13) ?
C14 O6 C20 . . 116.69(13) ?
C7 N1 C8 . . 119.28(14) ?
C7 N1 Ni . . 127.27(12) ?
C8 N1 Ni . . 113.45(10) ?
C10 N2 C9 . . 118.73(13) ?
C10 N2 Ni . . 127.03(12) ?
C9 N2 Ni . . 114.24(11) ?
O1 C1 C2 . . 117.36(14) ?
O1 C1 C6 . . 123.69(15) ?
C2 C1 C6 . . 118.94(14) ?
C3 C2 C1 . . 119.91(15) ?
C3 C2 H2A . . 120.0 ?
C1 C2 H2A . . 120.0 ?
O3 C3 C2 . . 124.24(16) ?
O3 C3 C4 . . 113.82(15) ?
C2 C3 C4 . . 121.94(15) ?
C5 C4 C3 . . 118.66(15) ?
C5 C4 H4A . . 120.7 ?
C3 C4 H4A . . 120.7 ?
O4 C5 C4 . . 123.50(15) ?
O4 C5 C6 . . 114.92(14) ?
C4 C5 C6 . . 121.58(15) ?
C1 C6 C7 . . 121.24(15) ?
C1 C6 C5 . . 118.77(15) ?
C7 C6 C5 . . 119.70(15) ?
N1 C7 C6 . . 123.96(15) ?
N1 C7 H7A . . 118.0 ?
C6 C7 H7A . . 118.0 ?
N1 C8 C9 . . 106.45(13) ?
N1 C8 H8A . . 110.4 ?
C9 C8 H8A . . 110.4 ?
N1 C8 H8B . . 110.4 ?
C9 C8 H8B . . 110.4 ?
H8A C8 H8B . . 108.6 ?
N2 C9 C8 . . 106.22(13) ?
N2 C9 H9A . . 110.5 ?
C8 C9 H9A . . 110.5 ?
N2 C9 H9B . . 110.5 ?
C8 C9 H9B . . 110.5 ?
H9A C9 H9B . . 108.7 ?
N2 C10 C11 . . 124.68(15) ?
N2 C10 H10A . . 117.7 ?
C11 C10 H10A . . 117.7 ?
C10 C11 C16 . . 121.80(15) ?
C10 C11 C12 . . 119.46(15) ?
C16 C11 C12 . . 118.73(15) ?
C13 C12 O5 . . 123.95(15) ?
C13 C12 C11 . . 121.68(15) ?
O5 C12 C11 . . 114.37(14) ?
C12 C13 C14 . . 118.19(15) ?
C12 C13 H13A . . 120.9 ?
C14 C13 H13A . . 120.9 ?
O6 C14 C15 . . 123.75(15) ?
O6 C14 C13 . . 113.77(15) ?
C15 C14 C13 . . 122.48(15) ?
C14 C15 C16 . . 119.78(15) ?
C14 C15 H15A . . 120.1 ?
C16 C15 H15A . . 120.1 ?
O2 C16 C15 . . 117.64(14) ?
O2 C16 C11 . . 123.25(15) ?
C15 C16 C11 . . 119.11(15) ?
O3 C17 H17A . . 109.5 ?
O3 C17 H17B . . 109.5 ?
H17A C17 H17B . . 109.5 ?
O3 C17 H17C . . 109.5 ?
H17A C17 H17C . . 109.5 ?
H17B C17 H17C . . 109.5 ?
O4 C18 H18A . . 109.5 ?
O4 C18 H18B . . 109.5 ?
H18A C18 H18B . . 109.5 ?
O4 C18 H18C . . 109.5 ?
H18A C18 H18C . . 109.5 ?
H18B C18 H18C . . 109.5 ?
O5 C19 H19A . . 109.5 ?
O5 C19 H19B . . 109.5 ?
H19A C19 H19B . . 109.5 ?
O5 C19 H19C . . 109.5 ?
H19A C19 H19C . . 109.5 ?
H19B C19 H19C . . 109.5 ?
O6 C20 H20A . . 109.5 ?
O6 C20 H20B . . 109.5 ?
H20A C20 H20B . . 109.5 ?
O6 C20 H20C . . 109.5 ?
H20A C20 H20C . . 109.5 ?
H20B C20 H20C . . 109.5 ?

loop_
_geom_bond_atom_site_label_1
_geom_bond_atom_site_label_2
_geom_bond_site_symmetry_2
_geom_bond_distance
_geom_bond_publ_flag
Ni N1 . 1.8448(14) ?
Ni N2 . 1.8478(14) ?
Ni O2 . 1.8520(12) ?
Ni O1 . 1.8536(12) ?
O1 C1 . 1.310(2) ?
O2 C16 . 1.310(2) ?
O3 C3 . 1.356(2) ?
O3 C17 . 1.431(2) ?
O4 C5 . 1.361(2) ?
O4 C18 . 1.4316(19) ?
O5 C12 . 1.369(2) ?
O5 C19 . 1.4311(19) ?
O6 C14 . 1.368(2) ?
O6 C20 . 1.428(2) ?
N1 C7 . 1.295(2) ?
N1 C8 . 1.4705(19) ?
N2 C10 . 1.299(2) ?
N2 C9 . 1.472(2) ?
C1 C2 . 1.418(2) ?
C1 C6 . 1.422(2) ?
C2 C3 . 1.381(2) ?
C2 H2A . 0.9500 ?
C3 C4 . 1.406(2) ?
C4 C5 . 1.373(2) ?
C4 H4A . 0.9500 ?
C5 C6 . 1.426(2) ?
C6 C7 . 1.426(2) ?
C7 H7A . 0.9500 ?
C8 C9 . 1.511(2) ?
C8 H8A . 0.9900 ?
C8 H8B . 0.9900 ?
C9 H9A . 0.9900 ?
C9 H9B . 0.9900 ?
C10 C11 . 1.418(2) ?
C10 H10A . 0.9500 ?
C11 C16 . 1.423(2) ?
C11 C12 . 1.431(2) ?
C12 C13 . 1.368(2) ?
C13 C14 . 1.415(2) ?
C13 H13A . 0.9500 ?
C14 C15 . 1.373(2) ?
C15 C16 . 1.413(2) ?
C15 H15A . 0.9500 ?
C17 H17A . 0.9800 ?
C17 H17B . 0.9800 ?
C17 H17C . 0.9800 ?
C18 H18A . 0.9800 ?
C18 H18B . 0.9800 ?
C18 H18C . 0.9800 ?
C19 H19A . 0.9800 ?
C19 H19B . 0.9800 ?
C19 H19C . 0.9800 ?
C20 H20A . 0.9800 ?
C20 H20B . 0.9800 ?
C20 H20C . 0.9800 ?

loop_
_geom_hbond_atom_site_label_D
_geom_hbond_atom_site_label_H
_geom_hbond_atom_site_label_A
_geom_hbond_site_symmetry_A
_geom_hbond_distance_DH
_geom_hbond_distance_HA
_geom_hbond_distance_DA
_geom_hbond_angle_DHA
C8 H8B O2 3_566 0.99 2.61 3.587(2) 169.3
C17 H17A O4 4_565 0.98 2.60 3.484(2) 149.8

loop_
_geom_torsion_atom_site_label_1
_geom_torsion_atom_site_label_2
_geom_torsion_atom_site_label_3
_geom_torsion_atom_site_label_4
_geom_torsion_site_symmetry_1
_geom_torsion_site_symmetry_2
_geom_torsion_site_symmetry_3
_geom_torsion_site_symmetry_4
_geom_torsion
_geom_torsion_publ_flag
N1 Ni O1 C1 . . . . -16.22(14) ?
N2 Ni O1 C1 . . . . -98.5(11) ?
O2 Ni O1 C1 . . . . 161.12(14) ?
N1 Ni O2 C16 . . . . -105.1(12) ?
N2 Ni O2 C16 . . . . -13.82(14) ?
O1 Ni O2 C16 . . . . 163.11(14) ?
N2 Ni N1 C7 . . . . -165.37(15) ?
O2 Ni N1 C7 . . . . -73.9(12) ?
O1 Ni N1 C7 . . . . 17.72(15) ?
N2 Ni N1 C8 . . . . 14.66(12) ?
O2 Ni N1 C8 . . . . 106.1(12) ?
O1 Ni N1 C8 . . . . -162.25(11) ?
N1 Ni N2 C10 . . . . -171.54(15) ?
O2 Ni N2 C10 . . . . 11.12(15) ?
O1 Ni N2 C10 . . . . -89.0(11) ?
N1 Ni N2 C9 . . . . 9.28(12) ?
O2 Ni N2 C9 . . . . -168.06(11) ?
O1 Ni N2 C9 . . . . 91.8(11) ?
Ni O1 C1 C2 . . . . -175.30(11) ?
Ni O1 C1 C6 . . . . 5.7(2) ?
O1 C1 C2 C3 . . . . 178.92(15) ?
C6 C1 C2 C3 . . . . -2.0(2) ?
C17 O3 C3 C2 . . . . 5.6(2) ?
C17 O3 C3 C4 . . . . -173.47(16) ?
C1 C2 C3 O3 . . . . 178.78(15) ?
C1 C2 C3 C4 . . . . -2.2(3) ?
O3 C3 C4 C5 . . . . -177.02(15) ?
C2 C3 C4 C5 . . . . 3.9(2) ?
C18 O4 C5 C4 . . . . -1.1(2) ?
C18 O4 C5 C6 . . . . 178.73(14) ?
C3 C4 C5 O4 . . . . 178.62(15) ?
C3 C4 C5 C6 . . . . -1.2(2) ?
O1 C1 C6 C7 . . . . 9.7(3) ?
C2 C1 C6 C7 . . . . -169.32(15) ?
O1 C1 C6 C5 . . . . -176.52(15) ?
C2 C1 C6 C5 . . . . 4.5(2) ?
O4 C5 C6 C1 . . . . 177.22(14) ?
C4 C5 C6 C1 . . . . -2.9(2) ?
O4 C5 C6 C7 . . . . -8.9(2) ?
C4 C5 C6 C7 . . . . 171.01(15) ?
C8 N1 C7 C6 . . . . 171.34(15) ?
Ni N1 C7 C6 . . . . -8.6(2) ?
C1 C6 C7 N1 . . . . -8.2(3) ?
C5 C6 C7 N1 . . . . 177.99(16) ?
C7 N1 C8 C9 . . . . 146.29(15) ?
Ni N1 C8 C9 . . . . -33.74(16) ?
C10 N2 C9 C8 . . . . 151.31(15) ?
Ni N2 C9 C8 . . . . -29.43(16) ?
N1 C8 C9 N2 . . . . 38.49(17) ?
C9 N2 C10 C11 . . . . 175.76(15) ?
Ni N2 C10 C11 . . . . -3.4(3) ?
N2 C10 C11 C16 . . . . -6.4(3) ?
N2 C10 C11 C12 . . . . 175.06(16) ?
C19 O5 C12 C13 . . . . 14.1(2) ?
C19 O5 C12 C11 . . . . -165.63(15) ?
C10 C11 C12 C13 . . . . 177.11(16) ?
C16 C11 C12 C13 . . . . -1.5(3) ?
C10 C11 C12 O5 . . . . -3.2(2) ?
C16 C11 C12 O5 . . . . 178.18(14) ?
O5 C12 C13 C14 . . . . -179.25(16) ?
C11 C12 C13 C14 . . . . 0.4(3) ?
C20 O6 C14 C15 . . . . -0.1(3) ?
C20 O6 C14 C13 . . . . -179.51(15) ?
C12 C13 C14 O6 . . . . -179.43(16) ?
C12 C13 C14 C15 . . . . 1.1(3) ?
O6 C14 C15 C16 . . . . 179.13(16) ?
C13 C14 C15 C16 . . . . -1.5(3) ?
Ni O2 C16 C15 . . . . -170.27(11) ?
Ni O2 C16 C11 . . . . 8.7(2) ?
C14 C15 C16 O2 . . . . 179.34(15) ?
C14 C15 C16 C11 . . . . 0.3(2) ?
C10 C11 C16 O2 . . . . 3.6(3) ?
C12 C11 C16 O2 . . . . -177.85(15) ?
C10 C11 C16 C15 . . . . -177.45(15) ?
C12 C11 C16 C15 . . . . 1.1(2) ?
